data_7224562
loop_
_publ_author_name
'Li, Quan-Quan'
'Zhang, Wen-Qian'
'Ren, Chun-Yan'
'Fan, Yan-Ping'
'Li, Jian-Li'
'Liu, Ping'
'Wang, Yao-Yu'

_publ_section_title
;
 Reaction-determined assemblies of 0D to 3D complexes: structural
 diversities and luminescence properties
;
_journal_issue 19
_journal_name_full CrystEngComm
_journal_page_first 3358
_journal_paper_doi 10.1039/C6CE00273K
_journal_volume 18
_journal_year 2016
_chemical_formula_sum 'C40 H24 Co2 N6 O14'
_chemical_formula_weight 930.51
_chemical_name_systematic
; 
 ? 
;
_space_group_IT_number 2
_symmetry_cell_setting triclinic
_symmetry_space_group_name_Hall '-P 1'
_symmetry_space_group_name_H-M 'P -1'
_atom_sites_solution_hydrogens geom
_atom_sites_solution_primary direct
_atom_sites_solution_secondary difmap
_audit_creation_method SHELXL-97
_audit_update_record
;
2015-12-25 deposited with the CCDC.
2016-03-09 downloaded from the CCDC.
;
_cell_angle_alpha 105.994(9)
_cell_angle_beta 93.197(8)
_cell_angle_gamma 109.106(9)
_cell_formula_units_Z 2
_cell_length_a 9.782(5)
_cell_length_b 13.006(7)
_cell_length_c 16.517(9)
_cell_measurement_reflns_used 3748
_cell_measurement_temperature 296(2)
_cell_measurement_theta_max 28.05
_cell_measurement_theta_min 2.29
_cell_volume 1884.0(17)
_computing_cell_refinement 'Bruker SAINT'
_computing_data_collection 'Bruker APEX2'
_computing_data_reduction 'Bruker SAINT'
_computing_molecular_graphics 'Bruker SHELXTL'
_computing_publication_material 'Bruker SHELXTL'
_computing_structure_refinement 'SHELXL-97 (Sheldrick, 2008)'
_computing_structure_solution 'SHELXS-97 (Sheldrick, 2008)'
_diffrn_ambient_temperature 296(2)
_diffrn_measured_fraction_theta_full 0.975
_diffrn_measured_fraction_theta_max 0.975
_diffrn_measurement_device_type 'Bruker APEX-II CCD'
_diffrn_measurement_method '\f and \w scans'
_diffrn_radiation_monochromator graphite
_diffrn_radiation_source 'fine-focus sealed tube'
_diffrn_radiation_type MoK\a
_diffrn_radiation_wavelength 0.71073
_diffrn_reflns_av_R_equivalents 0.0290
_diffrn_reflns_av_sigmaI/netI 0.0633
_diffrn_reflns_limit_h_max 11
_diffrn_reflns_limit_h_min -10
_diffrn_reflns_limit_k_max 15
_diffrn_reflns_limit_k_min -12
_diffrn_reflns_limit_l_max 19
_diffrn_reflns_limit_l_min -19
_diffrn_reflns_number 9385
_diffrn_reflns_theta_full 25.10
_diffrn_reflns_theta_max 25.10
_diffrn_reflns_theta_min 1.82
_exptl_absorpt_coefficient_mu 0.963
_exptl_absorpt_correction_T_max 0.8308
_exptl_absorpt_correction_T_min 0.8019
_exptl_absorpt_correction_type multi-scan
_exptl_absorpt_process_details SADABS
_exptl_crystal_colour rose-red
_exptl_crystal_density_diffrn 1.640
_exptl_crystal_density_method 'not measured'
_exptl_crystal_description block
_exptl_crystal_F_000 944
_exptl_crystal_size_max 0.24
_exptl_crystal_size_mid 0.22
_exptl_crystal_size_min 0.20
_refine_diff_density_max 1.623
_refine_diff_density_min -1.116
_refine_diff_density_rms 0.236
_refine_ls_extinction_method none
_refine_ls_goodness_of_fit_ref 1.016
_refine_ls_hydrogen_treatment constr
_refine_ls_matrix_type full
_refine_ls_number_parameters 559
_refine_ls_number_reflns 6553
_refine_ls_number_restraints 0
_refine_ls_restrained_S_all 1.016
_refine_ls_R_factor_all 0.0971
_refine_ls_R_factor_gt 0.0691
_refine_ls_shift/su_max 0.004
_refine_ls_shift/su_mean 0.001
_refine_ls_structure_factor_coef Fsqd
_refine_ls_weighting_details 'calc w=1/[\s^2^(Fo^2^)+(0.0950P)^2^+25.0000P] where P=(Fo^2^+2Fc^2^)/3'
_refine_ls_weighting_scheme calc
_refine_ls_wR_factor_gt 0.1731
_refine_ls_wR_factor_ref 0.2470
_reflns_number_gt 5067
_reflns_number_total 6553
_reflns_threshold_expression >2sigma(I)
_cod_data_source_file c6ce00273k2.cif
_cod_data_source_block 8
_cod_depositor_comments
;
The following automatic conversions were performed:

'_symmetry_cell_setting' value 'Triclinic' changed to 'triclinic'
according to
/usr/data/users/saulius/crontab/automatic-downloads/rss-feeds/RSC/lib/dictionaries/cif_core.dic
dictionary named 'cif_core.dic' version 2.4.2 from 2011-04-26.

Automatic conversion script
Id: cif_fix_values 4268 2015-11-12 08:31:59Z antanas 

 Adding full bibliography for 7224556--7224565.cif.
;
_cod_original_cell_volume 1883.9(17)
_cod_original_sg_symbol_H-M 'P-1   '
_cod_database_code 7224562

loop_
_symmetry_equiv_pos_as_xyz
'x, y, z'
'-x, -y, -z'

loop_
_atom_site_label
_atom_site_type_symbol
_atom_site_fract_x
_atom_site_fract_y
_atom_site_fract_z
_atom_site_U_iso_or_equiv
_atom_site_adp_type
_atom_site_occupancy
_atom_site_symmetry_multiplicity
_atom_site_calc_flag
_atom_site_refinement_flags
C1 C 0.3604(7) 0.9438(6) 0.1537(4) 0.0206(14) Uani 1 1 d .
C2 C 0.4234(7) 1.0160(6) 0.2460(4) 0.0181(14) Uani 1 1 d .
C3 C 0.5504(7) 1.0090(6) 0.2814(4) 0.0201(14) Uani 1 1 d .
H3 H 0.5887 0.9568 0.2501 0.024 Uiso 1 1 calc R
C4 C 0.6216(7) 1.0784(6) 0.3627(4) 0.0210(14) Uani 1 1 d .
C5 C 0.5655(7) 1.1572(6) 0.4089(4) 0.0199(14) Uani 1 1 d .
H5 H 0.6131 1.2053 0.4632 0.024 Uiso 1 1 calc R
C6 C 0.4387(7) 1.1637(6) 0.3740(4) 0.0203(14) Uani 1 1 d .
C7 C 0.3634(7) 1.0946(5) 0.2921(4) 0.0163(13) Uani 1 1 d .
C8 C 0.7545(8) 1.0675(6) 0.4026(4) 0.0220(15) Uani 1 1 d .
C9 C 0.2204(7) 1.0934(6) 0.2564(4) 0.0191(14) Uani 1 1 d .
C10 C 0.2079(7) 1.1627(6) 0.2066(4) 0.0204(14) Uani 1 1 d .
C11 C 0.0756(8) 1.1550(7) 0.1672(5) 0.0272(16) Uani 1 1 d .
H11 H 0.0718 1.2031 0.1352 0.033 Uiso 1 1 calc R
C12 C -0.0511(7) 1.0748(6) 0.1758(4) 0.0213(15) Uani 1 1 d .
C13 C -0.0462(7) 1.0038(6) 0.2245(4) 0.0212(15) Uani 1 1 d .
H13 H -0.1325 0.9498 0.2296 0.025 Uiso 1 1 calc R
C14 C 0.0895(7) 1.0134(5) 0.2663(4) 0.0173(13) Uani 1 1 d .
C15 C 0.0857(7) 0.9403(6) 0.3216(4) 0.0198(14) Uani 1 1 d .
C16 C -0.1965(7) 1.0589(7) 0.1271(5) 0.0256(16) Uani 1 1 d .
C17 C 0.3221(12) 0.6086(8) -0.1135(6) 0.046(2) Uani 1 1 d .
H17 H 0.4197 0.6553 -0.1070 0.055 Uiso 1 1 calc R
C18 C 0.2744(15) 0.4944(9) -0.1669(7) 0.064(3) Uani 1 1 d .
H18 H 0.3402 0.4661 -0.1954 0.077 Uiso 1 1 calc R
C19 C 0.1306(15) 0.4251(8) -0.1768(6) 0.063(3) Uani 1 1 d .
H19 H 0.0995 0.3488 -0.2103 0.075 Uiso 1 1 calc R
C20 C 0.0324(15) 0.4685(8) -0.1370(6) 0.059(3) Uani 1 1 d .
C21 C -0.1198(15) 0.4057(10) -0.1428(7) 0.068(4) Uani 1 1 d .
H21 H -0.1587 0.3291 -0.1761 0.082 Uiso 1 1 calc R
C22 C -0.2068(13) 0.4535(10) -0.1020(7) 0.063(3) Uani 1 1 d .
H22 H -0.3054 0.4093 -0.1084 0.076 Uiso 1 1 calc R
C23 C -0.1563(10) 0.5707(9) -0.0481(6) 0.048(2) Uani 1 1 d .
C24 C -0.0061(9) 0.6359(7) -0.0402(5) 0.0359(19) Uani 1 1 d .
C25 C 0.0886(10) 0.5838(7) -0.0849(5) 0.039(2) Uani 1 1 d .
C26 C -0.2440(11) 0.6260(12) -0.0030(8) 0.067(3) Uani 1 1 d .
H26 H -0.3432 0.5859 -0.0057 0.080 Uiso 1 1 calc R
C27 C -0.1836(12) 0.7370(13) 0.0442(8) 0.068(3) Uani 1 1 d .
H27 H -0.2414 0.7757 0.0716 0.081 Uiso 1 1 calc R
C28 C -0.0323(11) 0.7935(9) 0.0515(6) 0.048(2) Uani 1 1 d .
H28 H 0.0097 0.8685 0.0875 0.057 Uiso 1 1 calc R
C29 C 0.3461(10) 0.7963(8) 0.3561(6) 0.043(2) Uani 1 1 d .
H29 H 0.3748 0.8735 0.3605 0.052 Uiso 1 1 calc R
C30 C 0.4430(11) 0.7408(11) 0.3344(7) 0.054(3) Uani 1 1 d .
H30 H 0.5359 0.7801 0.3250 0.065 Uiso 1 1 calc R
C31 C 0.4012(12) 0.6283(11) 0.3269(7) 0.058(3) Uani 1 1 d .
H31 H 0.4650 0.5895 0.3110 0.070 Uiso 1 1 calc R
C32 C 0.2639(11) 0.5698(8) 0.3428(6) 0.045(2) Uani 1 1 d .
C33 C 0.2139(17) 0.4553(10) 0.3361(10) 0.086(5) Uani 1 1 d .
H33 H 0.2714 0.4125 0.3155 0.104 Uiso 1 1 calc R
C34 C 0.083(2) 0.4022(11) 0.3587(12) 0.105(6) Uani 1 1 d .
H34 H 0.0588 0.3281 0.3618 0.126 Uiso 1 1 calc R
C35 C -0.0167(13) 0.4630(8) 0.3777(9) 0.065(3) Uani 1 1 d .
C36 C 0.0287(10) 0.5781(7) 0.3820(6) 0.038(2) Uani 1 1 d .
C37 C 0.1700(9) 0.6323(7) 0.3645(5) 0.0301(17) Uani 1 1 d .
C38 C -0.1593(17) 0.4145(10) 0.3958(12) 0.103(6) Uani 1 1 d .
H38 H -0.1946 0.3385 0.3950 0.124 Uiso 1 1 calc R
C39 C -0.2446(15) 0.4803(11) 0.4145(10) 0.084(4) Uani 1 1 d .
H39 H -0.3399 0.4487 0.4241 0.101 Uiso 1 1 calc R
C40 C -0.1868(11) 0.5954(9) 0.4191(7) 0.052(3) Uani 1 1 d .
H40 H -0.2440 0.6402 0.4343 0.062 Uiso 1 1 calc R
Co1 Co 0.27673(10) 0.82480(8) 0.00036(6) 0.0225(3) Uani 1 1 d .
Co2 Co 0.05807(10) 0.81969(8) 0.41922(6) 0.0195(3) Uani 1 1 d .
N1 N 0.3840(7) 1.2483(5) 0.4253(4) 0.0298(14) Uani 1 1 d .
N2 N 0.3391(7) 1.2510(6) 0.1976(5) 0.0372(17) Uani 1 1 d .
N3 N 0.2302(8) 0.6507(5) -0.0723(4) 0.0326(15) Uani 1 1 d .
N4 N 0.0528(7) 0.7459(6) 0.0102(4) 0.0334(15) Uani 1 1 d .
N5 N 0.2133(7) 0.7440(5) 0.3710(4) 0.0270(14) Uani 1 1 d .
N6 N -0.0541(7) 0.6438(5) 0.4026(4) 0.0293(14) Uani 1 1 d .
O1 O 0.3232(6) 0.9873(4) 0.1036(3) 0.0307(12) Uani 1 1 d .
O2 O 0.3502(6) 0.8404(4) 0.1333(3) 0.0320(12) Uani 1 1 d .
O3 O 0.7726(7) 0.9733(5) 0.3756(4) 0.0426(15) Uani 1 1 d .
O4 O 0.8357(6) 1.1532(5) 0.4633(3) 0.0345(13) Uani 1 1 d .
O5 O 0.4642(8) 1.3202(7) 0.4892(5) 0.074(3) Uani 1 1 d .
O6 O 0.2644(7) 1.2473(6) 0.4044(4) 0.0536(19) Uani 1 1 d .
O7 O 0.1634(6) 0.9832(4) 0.3931(3) 0.0268(11) Uani 1 1 d .
O8 O -0.0008(6) 0.8383(4) 0.2962(3) 0.0285(12) Uani 1 1 d .
O9 O -0.2990(6) 0.9676(6) 0.1164(4) 0.0427(15) Uani 1 1 d .
O10 O -0.1976(6) 1.1408(5) 0.1008(4) 0.0383(14) Uani 1 1 d .
O11 O 0.3267(8) 1.2968(10) 0.1467(8) 0.109(4) Uani 1 1 d .
O12 O 0.4501(8) 1.2800(8) 0.2422(7) 0.092(4) Uani 1 1 d .
O1W O 0.4942(6) 0.8696(4) -0.0180(4) 0.0317(12) Uani 1 1 d .
O2W O -0.1185(6) 0.8647(4) 0.4579(3) 0.0307(12) Uani 1 1 d .
H1WA H 0.5483 0.9109 -0.0430 0.046 Uiso 1 1 d R
H1WB H 0.5618 0.9006 0.0260 0.046 Uiso 1 1 d R
H2WA H -0.1540 0.8997 0.4310 0.046 Uiso 1 1 d R
H2WB H -0.1317 0.9100 0.5022 0.046 Uiso 1 1 d R

loop_
_atom_site_aniso_label
_atom_site_aniso_U_11
_atom_site_aniso_U_22
_atom_site_aniso_U_33
_atom_site_aniso_U_23
_atom_site_aniso_U_13
_atom_site_aniso_U_12
C1 0.013(3) 0.033(4) 0.018(3) 0.011(3) 0.000(3) 0.009(3)
C2 0.016(3) 0.020(3) 0.017(3) 0.008(3) -0.003(3) 0.004(3)
C3 0.018(3) 0.023(3) 0.022(3) 0.007(3) 0.000(3) 0.010(3)
C4 0.015(3) 0.029(4) 0.020(3) 0.008(3) -0.004(3) 0.010(3)
C5 0.017(3) 0.024(3) 0.014(3) 0.005(3) 0.000(3) 0.003(3)
C6 0.017(3) 0.024(3) 0.022(3) 0.007(3) 0.001(3) 0.010(3)
C7 0.013(3) 0.018(3) 0.018(3) 0.011(3) 0.002(2) 0.001(3)
C8 0.021(3) 0.035(4) 0.021(3) 0.016(3) 0.000(3) 0.018(3)
C9 0.018(3) 0.022(3) 0.016(3) 0.003(3) -0.002(3) 0.009(3)
C10 0.016(3) 0.025(4) 0.024(3) 0.014(3) 0.004(3) 0.006(3)
C11 0.027(4) 0.035(4) 0.025(4) 0.015(3) -0.004(3) 0.013(3)
C12 0.016(3) 0.035(4) 0.018(3) 0.010(3) -0.002(3) 0.014(3)
C13 0.013(3) 0.028(4) 0.020(3) 0.004(3) -0.001(3) 0.007(3)
C14 0.016(3) 0.016(3) 0.018(3) 0.003(3) -0.001(3) 0.006(3)
C15 0.014(3) 0.027(4) 0.018(3) 0.004(3) 0.000(3) 0.010(3)
C16 0.012(3) 0.042(4) 0.022(4) 0.008(3) -0.001(3) 0.011(3)
C17 0.058(6) 0.038(5) 0.038(5) 0.008(4) 0.018(4) 0.014(4)
C18 0.097(9) 0.047(6) 0.045(6) -0.002(5) 0.016(6) 0.034(7)
C19 0.115(10) 0.022(5) 0.030(5) -0.001(4) 0.006(6) 0.006(6)
C20 0.108(9) 0.026(5) 0.021(4) 0.004(4) -0.008(5) -0.001(5)
C21 0.088(9) 0.044(6) 0.036(6) 0.013(5) -0.032(6) -0.016(6)
C22 0.049(6) 0.053(7) 0.055(7) 0.027(6) -0.022(5) -0.028(5)
C23 0.032(5) 0.060(6) 0.042(5) 0.029(5) -0.007(4) -0.007(4)
C24 0.031(4) 0.043(5) 0.027(4) 0.016(4) -0.004(3) 0.001(4)
C25 0.057(6) 0.024(4) 0.020(4) 0.008(3) -0.005(4) -0.003(4)
C26 0.030(5) 0.095(10) 0.062(7) 0.031(7) -0.006(5) 0.002(6)
C27 0.044(6) 0.101(10) 0.060(7) 0.028(7) 0.008(5) 0.026(7)
C28 0.043(5) 0.063(6) 0.038(5) 0.012(4) 0.007(4) 0.024(5)
C29 0.034(5) 0.046(5) 0.045(5) 0.011(4) 0.001(4) 0.010(4)
C30 0.039(5) 0.080(8) 0.052(6) 0.025(6) 0.018(5) 0.027(5)
C31 0.054(6) 0.087(9) 0.051(6) 0.018(6) 0.023(5) 0.047(6)
C32 0.052(6) 0.046(5) 0.047(5) 0.011(4) 0.012(4) 0.034(5)
C33 0.101(11) 0.043(7) 0.125(12) 0.009(7) 0.042(9) 0.046(7)
C34 0.127(14) 0.038(7) 0.172(17) 0.033(9) 0.045(12) 0.055(8)
C35 0.070(7) 0.030(5) 0.102(9) 0.025(5) 0.043(7) 0.018(5)
C36 0.047(5) 0.019(4) 0.043(5) 0.007(3) 0.009(4) 0.008(4)
C37 0.037(4) 0.031(4) 0.029(4) 0.009(3) 0.002(3) 0.021(4)
C38 0.101(11) 0.026(6) 0.181(17) 0.037(8) 0.077(11) 0.009(6)
C39 0.065(8) 0.055(7) 0.124(12) 0.036(8) 0.048(8) -0.001(6)
C40 0.037(5) 0.046(6) 0.068(7) 0.014(5) 0.019(5) 0.010(4)
Co1 0.0223(5) 0.0207(5) 0.0196(5) 0.0023(4) -0.0062(4) 0.0063(4)
Co2 0.0195(5) 0.0181(5) 0.0206(5) 0.0063(4) -0.0030(4) 0.0072(4)
N1 0.026(3) 0.029(3) 0.031(4) 0.003(3) 0.003(3) 0.010(3)
N2 0.025(4) 0.041(4) 0.051(4) 0.026(4) 0.003(3) 0.011(3)
N3 0.040(4) 0.020(3) 0.031(4) 0.002(3) -0.005(3) 0.008(3)
N4 0.029(3) 0.044(4) 0.026(3) 0.011(3) 0.001(3) 0.011(3)
N5 0.028(3) 0.030(3) 0.028(3) 0.015(3) 0.003(3) 0.012(3)
N6 0.026(3) 0.016(3) 0.037(4) 0.001(3) 0.001(3) 0.004(3)
O1 0.031(3) 0.030(3) 0.022(3) -0.001(2) -0.003(2) 0.008(2)
O2 0.040(3) 0.025(3) 0.025(3) 0.003(2) -0.008(2) 0.009(2)
O3 0.039(3) 0.045(4) 0.042(3) -0.003(3) -0.011(3) 0.029(3)
O4 0.029(3) 0.037(3) 0.029(3) 0.003(2) -0.012(2) 0.010(2)
O5 0.053(4) 0.083(6) 0.056(5) -0.037(4) -0.019(4) 0.038(4)
O6 0.052(4) 0.061(4) 0.048(4) -0.004(3) -0.013(3) 0.042(4)
O7 0.033(3) 0.023(3) 0.024(3) 0.012(2) -0.004(2) 0.008(2)
O8 0.038(3) 0.024(3) 0.022(3) 0.011(2) -0.006(2) 0.007(2)
O9 0.023(3) 0.058(4) 0.046(4) 0.030(3) -0.011(3) 0.005(3)
O10 0.042(3) 0.047(3) 0.032(3) 0.016(3) -0.013(3) 0.022(3)
O11 0.039(4) 0.162(10) 0.160(10) 0.145(9) 0.001(5) 0.006(5)
O12 0.034(4) 0.100(7) 0.129(8) 0.083(6) -0.037(5) -0.023(4)
O1W 0.023(3) 0.026(3) 0.037(3) 0.006(2) -0.006(2) 0.002(2)
O2W 0.032(3) 0.030(3) 0.032(3) 0.005(2) 0.000(2) 0.020(2)

loop_
_atom_type_symbol
_atom_type_description
_atom_type_scat_dispersion_real
_atom_type_scat_dispersion_imag
_atom_type_scat_source
C C 0.0033 0.0016 'International Tables Vol C Tables 4.2.6.8 and 6.1.1.4'
H H 0.0000 0.0000 'International Tables Vol C Tables 4.2.6.8 and 6.1.1.4'
Co Co 0.3494 0.9721 'International Tables Vol C Tables 4.2.6.8 and 6.1.1.4'
N N 0.0061 0.0033 'International Tables Vol C Tables 4.2.6.8 and 6.1.1.4'
O O 0.0106 0.0060 'International Tables Vol C Tables 4.2.6.8 and 6.1.1.4'

loop_
_geom_angle_atom_site_label_1
_geom_angle_atom_site_label_2
_geom_angle_atom_site_label_3
_geom_angle
_geom_angle_site_symmetry_1
_geom_angle_site_symmetry_3
O1 C1 O2 123.6(6) . .
O1 C1 C2 119.7(6) . .
O2 C1 C2 116.7(6) . .
O1 C1 Co1 62.0(4) . .
O2 C1 Co1 61.8(4) . .
C2 C1 Co1 175.4(5) . .
C3 C2 C7 120.5(6) . .
C3 C2 C1 117.5(6) . .
C7 C2 C1 121.8(6) . .
C4 C3 C2 121.3(6) . .
C4 C3 H3 119.4 . .
C2 C3 H3 119.4 . .
C5 C4 C3 119.3(6) . .
C5 C4 C8 119.2(6) . .
C3 C4 C8 121.4(6) . .
C4 C5 C6 119.5(6) . .
C4 C5 H5 120.3 . .
C6 C5 H5 120.3 . .
C5 C6 C7 122.8(6) . .
C5 C6 N1 117.4(6) . .
C7 C6 N1 119.8(6) . .
C6 C7 C2 116.6(6) . .
C6 C7 C9 123.5(6) . .
C2 C7 C9 119.6(6) . .
O3 C8 O4 126.0(6) . .
O3 C8 C4 117.7(6) . .
O4 C8 C4 116.2(6) . .
C10 C9 C14 117.4(6) . .
C10 C9 C7 122.9(6) . .
C14 C9 C7 119.5(6) . .
C11 C10 C9 123.2(6) . .
C11 C10 N2 116.9(6) . .
C9 C10 N2 119.8(6) . .
C10 C11 C12 118.8(7) . .
C10 C11 H11 120.6 . .
C12 C11 H11 120.6 . .
C11 C12 C13 120.8(6) . .
C11 C12 C16 119.5(6) . .
C13 C12 C16 119.6(6) . .
C12 C13 C14 120.2(6) . .
C12 C13 H13 119.9 . .
C14 C13 H13 119.9 . .
C13 C14 C9 119.5(6) . .
C13 C14 C15 117.3(6) . .
C9 C14 C15 123.2(6) . .
O7 C15 O8 121.9(7) . .
O7 C15 C14 119.1(6) . .
O8 C15 C14 118.9(6) . .
O7 C15 Co2 61.8(4) . .
O8 C15 Co2 60.2(4) . .
C14 C15 Co2 174.7(5) . .
O9 C16 O10 127.3(7) . .
O9 C16 C12 117.4(7) . .
O10 C16 C12 115.3(7) . .
N3 C17 C18 121.1(10) . .
N3 C17 H17 119.5 . .
C18 C17 H17 119.5 . .
C19 C18 C17 119.8(11) . .
C19 C18 H18 120.1 . .
C17 C18 H18 120.1 . .
C18 C19 C20 120.0(9) . .
C18 C19 H19 120.0 . .
C20 C19 H19 120.0 . .
C19 C20 C25 116.8(11) . .
C19 C20 C21 125.3(10) . .
C25 C20 C21 117.9(12) . .
C22 C21 C20 121.6(10) . .
C22 C21 H21 119.2 . .
C20 C21 H21 119.2 . .
C21 C22 C23 123.2(10) . .
C21 C22 H22 118.4 . .
C23 C22 H22 118.4 . .
C26 C23 C24 117.3(10) . .
C26 C23 C22 125.6(10) . .
C24 C23 C22 117.1(10) . .
N4 C24 C23 121.8(9) . .
N4 C24 C25 118.5(7) . .
C23 C24 C25 119.7(8) . .
N3 C25 C20 123.5(10) . .
N3 C25 C24 116.0(7) . .
C20 C25 C24 120.5(9) . .
C27 C26 C23 119.7(10) . .
C27 C26 H26 120.1 . .
C23 C26 H26 120.1 . .
C26 C27 C28 118.9(12) . .
C26 C27 H27 120.5 . .
C28 C27 H27 120.5 . .
N4 C28 C27 123.3(10) . .
N4 C28 H28 118.4 . .
C27 C28 H28 118.4 . .
N5 C29 C30 122.6(9) . .
N5 C29 H29 118.7 . .
C30 C29 H29 118.7 . .
C31 C30 C29 118.9(10) . .
C31 C30 H30 120.5 . .
C29 C30 H30 120.5 . .
C30 C31 C32 120.8(9) . .
C30 C31 H31 119.6 . .
C32 C31 H31 119.6 . .
C33 C32 C31 123.9(10) . .
C33 C32 C37 119.0(10) . .
C31 C32 C37 117.1(9) . .
C34 C33 C32 122.6(11) . .
C34 C33 H33 118.7 . .
C32 C33 H33 118.7 . .
C33 C34 C35 118.8(11) . .
C33 C34 H34 120.6 . .
C35 C34 H34 120.6 . .
C36 C35 C38 116.5(10) . .
C36 C35 C34 119.4(11) . .
C38 C35 C34 124.1(11) . .
N6 C36 C35 124.0(9) . .
N6 C36 C37 116.5(7) . .
C35 C36 C37 119.5(8) . .
N5 C37 C32 121.2(8) . .
N5 C37 C36 118.7(7) . .
C32 C37 C36 120.1(8) . .
C39 C38 C35 119.5(10) . .
C39 C38 H38 120.3 . .
C35 C38 H38 120.3 . .
C38 C39 C40 119.2(11) . .
C38 C39 H39 120.4 . .
C40 C39 H39 120.4 . .
N6 C40 C39 123.0(10) . .
N6 C40 H40 118.5 . .
C39 C40 H40 118.5 . .
O10 Co1 O1W 97.6(2) 2_575 .
O10 Co1 N4 85.5(3) 2_575 .
O1W Co1 N4 169.0(2) . .
O10 Co1 N3 92.0(3) 2_575 .
O1W Co1 N3 91.6(2) . .
N4 Co1 N3 77.7(3) . .
O10 Co1 O2 160.6(2) 2_575 .
O1W Co1 O2 88.5(2) . .
N4 Co1 O2 92.0(2) . .
N3 Co1 O2 106.3(2) . .
O10 Co1 O1 101.7(2) 2_575 .
O1W Co1 O1 92.1(2) . .
N4 Co1 O1 97.7(2) . .
N3 Co1 O1 165.2(2) . .
O2 Co1 O1 59.5(2) . .
O10 Co1 C1 130.9(2) 2_575 .
O1W Co1 C1 89.1(2) . .
N4 Co1 C1 96.9(2) . .
N3 Co1 C1 136.5(2) . .
O2 Co1 C1 30.3(2) . .
O1 Co1 C1 29.3(2) . .
O4 Co2 O2W 97.8(2) 2_676 .
O4 Co2 N6 92.5(3) 2_676 .
O2W Co2 N6 93.2(2) . .
O4 Co2 N5 85.6(2) 2_676 .
O2W Co2 N5 170.2(2) . .
N6 Co2 N5 77.5(2) . .
O4 Co2 O8 162.5(2) 2_676 .
O2W Co2 O8 87.5(2) . .
N6 Co2 O8 103.9(2) . .
N5 Co2 O8 91.9(2) . .
O4 Co2 O7 103.4(2) 2_676 .
O2W Co2 O7 92.3(2) . .
N6 Co2 O7 162.3(2) . .
N5 Co2 O7 95.8(2) . .
O8 Co2 O7 59.58(19) . .
O4 Co2 C15 133.0(2) 2_676 .
O2W Co2 C15 89.2(2) . .
N6 Co2 C15 133.6(2) . .
N5 Co2 C15 95.2(2) . .
O8 Co2 C15 30.0(2) . .
O7 Co2 C15 29.6(2) . .
O6 N1 O5 121.2(7) . .
O6 N1 C6 120.7(6) . .
O5 N1 C6 118.1(6) . .
O12 N2 O11 120.7(8) . .
O12 N2 C10 121.6(7) . .
O11 N2 C10 117.6(7) . .
C17 N3 C25 118.8(7) . .
C17 N3 Co1 126.2(6) . .
C25 N3 Co1 114.3(6) . .
C28 N4 C24 118.8(8) . .
C28 N4 Co1 128.1(7) . .
C24 N4 Co1 112.7(6) . .
C29 N5 C37 119.4(7) . .
C29 N5 Co2 127.8(6) . .
C37 N5 Co2 112.5(5) . .
C40 N6 C36 117.8(7) . .
C40 N6 Co2 127.6(6) . .
C36 N6 Co2 114.2(5) . .
C1 O1 Co1 88.7(4) . .
C1 O2 Co1 88.0(4) . .
C8 O4 Co2 136.3(5) . 2_676
C15 O7 Co2 88.6(4) . .
C15 O8 Co2 89.8(4) . .
C16 O10 Co1 142.1(5) . 2_575
Co1 O1W H1WA 136.4 . .
Co1 O1W H1WB 118.7 . .
H1WA O1W H1WB 89.0 . .
Co2 O2W H2WA 119.5 . .
Co2 O2W H2WB 134.9 . .
H2WA O2W H2WB 84.7 . .

loop_
_geom_bond_atom_site_label_1
_geom_bond_atom_site_label_2
_geom_bond_distance
_geom_bond_site_symmetry_2
C1 O1 1.223(9) .
C1 O2 1.262(9) .
C1 C2 1.521(9) .
C1 Co1 2.502(7) .
C2 C3 1.384(9) .
C2 C7 1.409(10) .
C3 C4 1.385(10) .
C3 H3 0.9300 .
C4 C5 1.384(10) .
C4 C8 1.491(9) .
C5 C6 1.377(9) .
C5 H5 0.9300 .
C6 C7 1.402(9) .
C6 N1 1.462(9) .
C7 C9 1.481(9) .
C8 O3 1.257(9) .
C8 O4 1.263(9) .
C9 C10 1.404(10) .
C9 C14 1.412(10) .
C10 C11 1.376(10) .
C10 N2 1.463(10) .
C11 C12 1.378(11) .
C11 H11 0.9300 .
C12 C13 1.393(10) .
C12 C16 1.516(9) .
C13 C14 1.412(9) .
C13 H13 0.9300 .
C14 C15 1.483(10) .
C15 O7 1.242(8) .
C15 O8 1.253(9) .
C15 Co2 2.510(7) .
C16 O9 1.237(10) .
C16 O10 1.260(10) .
C17 N3 1.325(12) .
C17 C18 1.407(14) .
C17 H17 0.9300 .
C18 C19 1.372(18) .
C18 H18 0.9300 .
C19 C20 1.377(18) .
C19 H19 0.9300 .
C20 C25 1.410(12) .
C20 C21 1.428(18) .
C21 C22 1.320(19) .
C21 H21 0.9300 .
C22 C23 1.439(16) .
C22 H22 0.9300 .
C23 C26 1.411(17) .
C23 C24 1.413(12) .
C24 N4 1.349(11) .
C24 C25 1.440(13) .
C25 N3 1.341(11) .
C26 C27 1.346(18) .
C26 H26 0.9300 .
C27 C28 1.402(15) .
C27 H27 0.9300 .
C28 N4 1.307(12) .
C28 H28 0.9300 .
C29 N5 1.326(11) .
C29 C30 1.375(14) .
C29 H29 0.9300 .
C30 C31 1.352(16) .
C30 H30 0.9300 .
C31 C32 1.390(15) .
C31 H31 0.9300 .
C32 C33 1.377(16) .
C32 C37 1.412(11) .
C33 C34 1.37(2) .
C33 H33 0.9300 .
C34 C35 1.442(17) .
C34 H34 0.9300 .
C35 C36 1.395(12) .
C35 C38 1.417(17) .
C36 N6 1.351(11) .
C36 C37 1.418(12) .
C37 N5 1.345(10) .
C38 C39 1.370(19) .
C38 H38 0.9300 .
C39 C40 1.395(16) .
C39 H39 0.9300 .
C40 N6 1.324(11) .
C40 H40 0.9300 .
Co1 O10 2.021(5) 2_575
Co1 O1W 2.077(6) .
Co1 N4 2.130(7) .
Co1 N3 2.131(6) .
Co1 O2 2.205(5) .
Co1 O1 2.209(5) .
Co2 O4 2.031(5) 2_676
Co2 O2W 2.076(5) .
Co2 N6 2.119(6) .
Co2 N5 2.143(6) .
Co2 O8 2.179(5) .
Co2 O7 2.212(5) .
N1 O6 1.196(9) .
N1 O5 1.220(9) .
N2 O12 1.163(9) .
N2 O11 1.179(10) .
O4 Co2 2.031(5) 2_676
O10 Co1 2.021(5) 2_575
O1W H1WA 0.8364 .
O1W H1WB 0.8589 .
O2W H2WA 0.8500 .
O2W H2WB 0.8500 .

loop_
_geom_torsion_atom_site_label_1
_geom_torsion_atom_site_label_2
_geom_torsion_atom_site_label_3
_geom_torsion_atom_site_label_4
_geom_torsion
_geom_torsion_site_symmetry_1
_geom_torsion_site_symmetry_4
O1 C1 C2 C3 -132.7(7) . .
O2 C1 C2 C3 47.1(9) . .
O1 C1 C2 C7 41.9(10) . .
O2 C1 C2 C7 -138.3(7) . .
C7 C2 C3 C4 0.1(10) . .
C1 C2 C3 C4 174.8(6) . .
C2 C3 C4 C5 -0.7(11) . .
C2 C3 C4 C8 177.2(7) . .
C3 C4 C5 C6 1.1(11) . .
C8 C4 C5 C6 -176.8(6) . .
C4 C5 C6 C7 -1.0(11) . .
C4 C5 C6 N1 -179.9(6) . .
C5 C6 C7 C2 0.3(10) . .
N1 C6 C7 C2 179.2(6) . .
C5 C6 C7 C9 174.6(6) . .
N1 C6 C7 C9 -6.5(10) . .
C3 C2 C7 C6 0.1(9) . .
C1 C2 C7 C6 -174.4(6) . .
C3 C2 C7 C9 -174.4(6) . .
C1 C2 C7 C9 11.1(9) . .
C5 C4 C8 O3 154.5(7) . .
C3 C4 C8 O3 -23.3(11) . .
C5 C4 C8 O4 -22.6(10) . .
C3 C4 C8 O4 159.5(7) . .
C6 C7 C9 C10 93.1(8) . .
C2 C7 C9 C10 -92.8(8) . .
C6 C7 C9 C14 -92.2(8) . .
C2 C7 C9 C14 81.9(8) . .
C14 C9 C10 C11 -0.6(10) . .
C7 C9 C10 C11 174.2(7) . .
C14 C9 C10 N2 176.9(6) . .
C7 C9 C10 N2 -8.2(10) . .
C9 C10 C11 C12 -0.7(11) . .
N2 C10 C11 C12 -178.4(7) . .
C10 C11 C12 C13 0.9(11) . .
C10 C11 C12 C16 -175.2(7) . .
C11 C12 C13 C14 0.3(10) . .
C16 C12 C13 C14 176.4(6) . .
C12 C13 C14 C9 -1.7(10) . .
C12 C13 C14 C15 176.1(6) . .
C10 C9 C14 C13 1.8(9) . .
C7 C9 C14 C13 -173.2(6) . .
C10 C9 C14 C15 -175.8(6) . .
C7 C9 C14 C15 9.1(10) . .
C13 C14 C15 O7 -135.1(7) . .
C9 C14 C15 O7 42.6(9) . .
C13 C14 C15 O8 41.8(9) . .
C9 C14 C15 O8 -140.5(7) . .
C11 C12 C16 O9 159.7(7) . .
C13 C12 C16 O9 -16.4(10) . .
C11 C12 C16 O10 -19.1(10) . .
C13 C12 C16 O10 164.8(7) . .
N3 C17 C18 C19 0.0(17) . .
C17 C18 C19 C20 2.4(17) . .
C18 C19 C20 C25 -2.1(15) . .
C18 C19 C20 C21 179.5(10) . .
C19 C20 C21 C22 179.4(10) . .
C25 C20 C21 C22 1.1(15) . .
C20 C21 C22 C23 -0.9(17) . .
C21 C22 C23 C26 -179.8(11) . .
C21 C22 C23 C24 0.5(15) . .
C26 C23 C24 N4 1.6(13) . .
C22 C23 C24 N4 -178.6(8) . .
C26 C23 C24 C25 180.0(8) . .
C22 C23 C24 C25 -0.3(13) . .
C19 C20 C25 N3 -0.5(13) . .
C21 C20 C25 N3 178.0(8) . .
C19 C20 C25 C24 -179.4(8) . .
C21 C20 C25 C24 -0.9(13) . .
N4 C24 C25 N3 0.0(11) . .
C23 C24 C25 N3 -178.4(8) . .
N4 C24 C25 C20 178.9(8) . .
C23 C24 C25 C20 0.5(12) . .
C24 C23 C26 C27 0.9(16) . .
C22 C23 C26 C27 -178.8(11) . .
C23 C26 C27 C28 -3.8(18) . .
C26 C27 C28 N4 4.6(17) . .
N5 C29 C30 C31 0.8(15) . .
C29 C30 C31 C32 -1.5(16) . .
C30 C31 C32 C33 179.8(12) . .
C30 C31 C32 C37 1.7(15) . .
C31 C32 C33 C34 174.6(15) . .
C37 C32 C33 C34 -7(2) . .
C32 C33 C34 C35 10(3) . .
C33 C34 C35 C36 -7(2) . .
C33 C34 C35 C38 175.3(17) . .
C38 C35 C36 N6 0.4(19) . .
C34 C35 C36 N6 -177.2(12) . .
C38 C35 C36 C37 -179.9(12) . .
C34 C35 C36 C37 2.4(19) . .
C33 C32 C37 N5 -179.4(11) . .
C31 C32 C37 N5 -1.2(13) . .
C33 C32 C37 C36 2.2(15) . .
C31 C32 C37 C36 -179.6(9) . .
N6 C36 C37 N5 1.3(12) . .
C35 C36 C37 N5 -178.4(9) . .
N6 C36 C37 C32 179.7(8) . .
C35 C36 C37 C32 0.0(14) . .
C36 C35 C38 C39 1(2) . .
C34 C35 C38 C39 178.8(17) . .
C35 C38 C39 C40 -3(3) . .
C38 C39 C40 N6 3(2) . .
O1 C1 Co1 O10 -3.4(6) . 2_575
O2 C1 Co1 O10 172.2(4) . 2_575
O1 C1 Co1 O1W 95.9(4) . .
O2 C1 Co1 O1W -88.5(4) . .
O1 C1 Co1 N4 -93.4(4) . .
O2 C1 Co1 N4 82.2(4) . .
O1 C1 Co1 N3 -172.7(4) . .
O2 C1 Co1 N3 2.9(6) . .
O1 C1 Co1 O2 -175.6(7) . .
O2 C1 Co1 O1 175.6(7) . .
O7 C15 Co2 O4 -3.7(5) . 2_676
O8 C15 Co2 O4 173.6(4) . 2_676
O7 C15 Co2 O2W 96.2(4) . .
O8 C15 Co2 O2W -86.5(4) . .
O7 C15 Co2 N6 -170.2(4) . .
O8 C15 Co2 N6 7.1(5) . .
O7 C15 Co2 N5 -92.6(4) . .
O8 C15 Co2 N5 84.7(4) . .
O7 C15 Co2 O8 -177.3(7) . .
O8 C15 Co2 O7 177.3(7) . .
C5 C6 N1 O6 -169.0(8) . .
C7 C6 N1 O6 12.1(11) . .
C5 C6 N1 O5 11.6(11) . .
C7 C6 N1 O5 -167.3(8) . .
C11 C10 N2 O12 163.6(10) . .
C9 C10 N2 O12 -14.1(13) . .
C11 C10 N2 O11 -12.0(13) . .
C9 C10 N2 O11 170.2(10) . .
C18 C17 N3 C25 -2.6(14) . .
C18 C17 N3 Co1 -173.1(8) . .
C20 C25 N3 C17 2.9(13) . .
C24 C25 N3 C17 -178.2(8) . .
C20 C25 N3 Co1 174.5(7) . .
C24 C25 N3 Co1 -6.6(9) . .
O10 Co1 N3 C17 93.5(8) 2_575 .
O1W Co1 N3 C17 -4.1(7) . .
N4 Co1 N3 C17 178.5(8) . .
O2 Co1 N3 C17 -93.0(8) . .
O1 Co1 N3 C17 -108.5(11) . .
C1 Co1 N3 C17 -94.5(8) . .
O10 Co1 N3 C25 -77.4(6) 2_575 .
O1W Co1 N3 C25 -175.0(6) . .
N4 Co1 N3 C25 7.6(6) . .
O2 Co1 N3 C25 96.1(6) . .
O1 Co1 N3 C25 80.6(11) . .
C1 Co1 N3 C25 94.6(6) . .
C27 C28 N4 C24 -2.1(14) . .
C27 C28 N4 Co1 170.9(8) . .
C23 C24 N4 C28 -1.0(12) . .
C25 C24 N4 C28 -179.4(8) . .
C23 C24 N4 Co1 -175.1(6) . .
C25 C24 N4 Co1 6.5(9) . .
O10 Co1 N4 C28 -87.7(8) 2_575 .
O1W Co1 N4 C28 165.7(11) . .
N3 Co1 N4 C28 179.3(8) . .
O2 Co1 N4 C28 73.0(8) . .
O1 Co1 N4 C28 13.6(8) . .
C1 Co1 N4 C28 43.1(8) . .
O10 Co1 N4 C24 85.7(6) 2_575 .
O1W Co1 N4 C24 -21.0(16) . .
N3 Co1 N4 C24 -7.4(5) . .
O2 Co1 N4 C24 -113.6(6) . .
O1 Co1 N4 C24 -173.1(5) . .
C1 Co1 N4 C24 -143.6(6) . .
C30 C29 N5 C37 -0.3(13) . .
C30 C29 N5 Co2 172.2(7) . .
C32 C37 N5 C29 0.5(12) . .
C36 C37 N5 C29 178.9(8) . .
C32 C37 N5 Co2 -173.1(6) . .
C36 C37 N5 Co2 5.3(9) . .
O4 Co2 N5 C29 -86.2(7) 2_676 .
N6 Co2 N5 C29 -179.7(7) . .
O8 Co2 N5 C29 76.5(7) . .
O7 Co2 N5 C29 16.9(7) . .
C15 Co2 N5 C29 46.6(7) . .
O4 Co2 N5 C37 86.7(5) 2_676 .
N6 Co2 N5 C37 -6.8(5) . .
O8 Co2 N5 C37 -110.6(5) . .
O7 Co2 N5 C37 -170.2(5) . .
C15 Co2 N5 C37 -140.4(5) . .
C39 C40 N6 C36 -1.1(16) . .
C39 C40 N6 Co2 -172.9(10) . .
C35 C36 N6 C40 -0.5(15) . .
C37 C36 N6 C40 179.8(8) . .
C35 C36 N6 Co2 172.3(9) . .
C37 C36 N6 Co2 -7.3(10) . .
O4 Co2 N6 C40 94.7(8) 2_676 .
O2W Co2 N6 C40 -3.3(8) . .
N5 Co2 N6 C40 179.7(9) . .
O8 Co2 N6 C40 -91.5(8) . .
O7 Co2 N6 C40 -111.2(10) . .
C15 Co2 N6 C40 -95.2(8) . .
O4 Co2 N6 C36 -77.4(6) 2_676 .
O2W Co2 N6 C36 -175.4(6) . .
N5 Co2 N6 C36 7.6(6) . .
O8 Co2 N6 C36 96.4(6) . .
O7 Co2 N6 C36 76.7(10) . .
C15 Co2 N6 C36 92.8(6) . .
O2 C1 O1 Co1 -4.6(7) . .
C2 C1 O1 Co1 175.1(6) . .
O10 Co1 O1 C1 177.4(4) 2_575 .
O1W Co1 O1 C1 -84.5(4) . .
N4 Co1 O1 C1 90.4(4) . .
N3 Co1 O1 C1 19.8(11) . .
O2 Co1 O1 C1 2.6(4) . .
O1 C1 O2 Co1 4.6(7) . .
C2 C1 O2 Co1 -175.1(5) . .
O10 Co1 O2 C1 -18.0(9) 2_575 .
O1W Co1 O2 C1 90.8(4) . .
N4 Co1 O2 C1 -100.2(4) . .
N3 Co1 O2 C1 -177.9(4) . .
O1 Co1 O2 C1 -2.5(4) . .
O3 C8 O4 Co2 -41.2(12) . 2_676
C4 C8 O4 Co2 135.8(6) . 2_676
O8 C15 O7 Co2 -2.8(7) . .
C14 C15 O7 Co2 174.0(5) . .
O4 Co2 O7 C15 177.2(4) 2_676 .
O2W Co2 O7 C15 -84.2(4) . .
N6 Co2 O7 C15 23.8(9) . .
N5 Co2 O7 C15 90.3(4) . .
O8 Co2 O7 C15 1.6(4) . .
O7 C15 O8 Co2 2.8(7) . .
C14 C15 O8 Co2 -174.0(5) . .
O4 Co2 O8 C15 -15.8(9) 2_676 .
O2W Co2 O8 C15 92.6(4) . .
N6 Co2 O8 C15 -174.7(4) . .
N5 Co2 O8 C15 -97.2(4) . .
O7 Co2 O8 C15 -1.5(4) . .
O9 C16 O10 Co1 -38.4(14) . 2_575
C12 C16 O10 Co1 140.3(7) . 2_575
